data_7054630
loop_
_publ_author_name
'Kumar, Sushil'
'Jha, Rajeev Ranjan'
'Yadav, Sunil'
'Gupta, Rajeev'

_publ_section_title
;
 Pd(ii) complexes with amide-based macrocycles: syntheses, properties and
 applications in cross-coupling reactions
;
_journal_issue 3
_journal_name_full 'New J. Chem.'
_journal_page_first 2042
_journal_paper_doi 10.1039/C4NJ01300J
_journal_volume 39
_journal_year 2015
_chemical_formula_moiety 'C17 H24 N4 O2 Pd'
_chemical_formula_sum 'C17 H24 N4 O2 Pd'
_chemical_formula_weight 422.80
_chemical_name_systematic
;
?
;
_space_group_IT_number 14
_symmetry_cell_setting monoclinic
_symmetry_space_group_name_Hall '-P 2ybc'
_symmetry_space_group_name_H-M 'P 1 21/c 1'
_atom_sites_solution_hydrogens geom
_atom_sites_solution_primary direct
_atom_sites_solution_secondary difmap
_audit_creation_method SHELXL-97
_audit_update_record
;
2011-10-16 deposited with the CCDC.
2015-01-08 downloaded from the CCDC.
;
_cell_angle_alpha 90.000(5)
_cell_angle_beta 106.046(5)
_cell_angle_gamma 90.000(5)
_cell_formula_units_Z 4
_cell_length_a 9.864(5)
_cell_length_b 10.537(5)
_cell_length_c 17.033(5)
_cell_measurement_reflns_used 2355
_cell_measurement_temperature 293(2)
_cell_measurement_theta_max 67.45
_cell_measurement_theta_min 5.10
_cell_volume 1701.4(13)
_computing_cell_refinement 'CrysAlisPro, Oxford Diffraction Ltd.'
_computing_data_collection 'CrysAlisPro, Oxford Diffraction Ltd.'
_computing_data_reduction 'CrysAlisPro, Oxford Diffraction Ltd.'
_computing_molecular_graphics 'Ortep-3 for Windows (Farrugia, 1997)'
_computing_publication_material 'WinGX publication routines (Farrugia, 1999)'
_computing_structure_refinement 'SHELXL-97 (Sheldrick, 1997)'
_computing_structure_solution 'SHELXL-97 (Sheldrick, 1997)'
_diffrn_ambient_temperature 293(2)
_diffrn_measured_fraction_theta_full 0.872
_diffrn_measured_fraction_theta_max 0.872
_diffrn_measurement_device_type 'Xcalibur, Sapphire3'
_diffrn_measurement_method '\w scans'
_diffrn_radiation_monochromator graphite
_diffrn_radiation_source 'Enhance (Cu) X-ray Source'
_diffrn_radiation_type CuK\a
_diffrn_radiation_wavelength 1.54184
_diffrn_reflns_av_R_equivalents 0.0314
_diffrn_reflns_av_sigmaI/netI 0.0413
_diffrn_reflns_limit_h_max 10
_diffrn_reflns_limit_h_min -11
_diffrn_reflns_limit_k_max 12
_diffrn_reflns_limit_k_min -9
_diffrn_reflns_limit_l_max 20
_diffrn_reflns_limit_l_min -20
_diffrn_reflns_number 4748
_diffrn_reflns_theta_full 67.46
_diffrn_reflns_theta_max 67.46
_diffrn_reflns_theta_min 4.99
_exptl_absorpt_coefficient_mu 8.944
_exptl_absorpt_correction_T_max 0.5347
_exptl_absorpt_correction_T_min 0.1680
_exptl_absorpt_correction_type multi-scan
_exptl_crystal_colour yellow
_exptl_crystal_density_diffrn 1.651
_exptl_crystal_density_method 'not measured'
_exptl_crystal_description block
_exptl_crystal_F_000 864
_exptl_crystal_size_max 0.31
_exptl_crystal_size_mid 0.20
_exptl_crystal_size_min 0.08
_refine_diff_density_max 1.183
_refine_diff_density_min -1.669
_refine_diff_density_rms 0.179
_refine_ls_extinction_coef 0.0014(3)
_refine_ls_extinction_expression Fc^*^=kFc[1+0.001xFc^2^\l^3^/sin(2\q)]^-1/4^
_refine_ls_extinction_method SHELXL
_refine_ls_goodness_of_fit_ref 1.053
_refine_ls_hydrogen_treatment constr
_refine_ls_matrix_type full
_refine_ls_number_parameters 218
_refine_ls_number_reflns 2680
_refine_ls_number_restraints 0
_refine_ls_restrained_S_all 1.053
_refine_ls_R_factor_all 0.0670
_refine_ls_R_factor_gt 0.0589
_refine_ls_shift/su_max 0.000
_refine_ls_shift/su_mean 0.000
_refine_ls_structure_factor_coef Fsqd
_refine_ls_weighting_details 'calc w=1/[\s^2^(Fo^2^)+(0.1225P)^2^+13.1922P] where P=(Fo^2^+2Fc^2^)/3'
_refine_ls_weighting_scheme calc
_refine_ls_wR_factor_gt 0.1847
_refine_ls_wR_factor_ref 0.2052
_reflns_number_gt 2355
_reflns_number_total 2680
_reflns_threshold_expression >2sigma(I)
_cod_data_source_file c4nj01300j2.cif
_cod_data_source_block skpdl12-2
_cod_depositor_comments 'Adding full bibliography for 7054627--7054630.cif.'
_cod_original_sg_symbol_H-M 'P 21/c'
_cod_database_code 7054630

loop_
_symmetry_equiv_pos_as_xyz
'x, y, z'
'-x, y+1/2, -z+1/2'
'-x, -y, -z'
'x, -y-1/2, z-1/2'

loop_
_atom_site_label
_atom_site_type_symbol
_atom_site_fract_x
_atom_site_fract_y
_atom_site_fract_z
_atom_site_U_iso_or_equiv
_atom_site_adp_type
_atom_site_occupancy
_atom_site_symmetry_multiplicity
_atom_site_calc_flag
_atom_site_refinement_flags
C1 C 0.5953(9) 0.2521(8) 0.4703(5) 0.0335(18) Uani 1 1 d .
C2 C 0.6355(10) 0.3474(8) 0.5282(5) 0.0364(19) Uani 1 1 d .
H2 H 0.5683 0.3856 0.5495 0.044 Uiso 1 1 calc R
C3 C 0.7767(10) 0.3866(9) 0.5550(5) 0.0371(19) Uani 1 1 d .
C4 C 0.8755(10) 0.3275(9) 0.5248(5) 0.040(2) Uani 1 1 d .
C5 C 0.8344(10) 0.2348(9) 0.4632(5) 0.041(2) Uani 1 1 d .
H5 H 0.9011 0.1988 0.4406 0.049 Uiso 1 1 calc R
C6 C 0.6935(9) 0.1969(8) 0.4361(5) 0.0330(18) Uani 1 1 d .
C7 C 0.7080(10) 0.0216(9) 0.3377(5) 0.039(2) Uani 1 1 d .
C8 C 0.6079(11) -0.0850(9) 0.2913(6) 0.045(2) Uani 1 1 d .
H8A H 0.6329 -0.1047 0.2415 0.053 Uiso 1 1 calc R
H8B H 0.6237 -0.1608 0.3249 0.053 Uiso 1 1 calc R
C9 C 0.4142(12) 0.0083(10) 0.1872(5) 0.047(2) Uani 1 1 d .
H9A H 0.4748 0.0796 0.1873 0.070 Uiso 1 1 calc R
H9B H 0.3180 0.0366 0.1743 0.070 Uiso 1 1 calc R
H9C H 0.4243 -0.0521 0.1470 0.070 Uiso 1 1 calc R
C10 C 0.3651(10) -0.1625(9) 0.2743(6) 0.044(2) Uani 1 1 d .
H10A H 0.4060 -0.2067 0.3253 0.053 Uiso 1 1 calc R
H10B H 0.3661 -0.2203 0.2301 0.053 Uiso 1 1 calc R
C11 C 0.2115(11) -0.1295(10) 0.2692(7) 0.050(2) Uani 1 1 d .
H11A H 0.1561 -0.2066 0.2561 0.060 Uiso 1 1 calc R
H11B H 0.1774 -0.0714 0.2239 0.060 Uiso 1 1 calc R
C12 C 0.1820(10) -0.0703(8) 0.3452(7) 0.042(2) Uani 1 1 d .
H12A H 0.0814 -0.0746 0.3392 0.050 Uiso 1 1 calc R
H12B H 0.2291 -0.1207 0.3925 0.050 Uiso 1 1 calc R
C13 C 0.1398(10) 0.1523(10) 0.2998(6) 0.046(2) Uani 1 1 d .
H13A H 0.1734 0.2375 0.3119 0.069 Uiso 1 1 calc R
H13B H 0.0437 0.1468 0.3019 0.069 Uiso 1 1 calc R
H13C H 0.1449 0.1295 0.2461 0.069 Uiso 1 1 calc R
C14 C 0.2326(11) 0.1074(10) 0.4456(6) 0.046(2) Uani 1 1 d .
H14A H 0.2423 0.0339 0.4810 0.055 Uiso 1 1 calc R
H14B H 0.1440 0.1486 0.4441 0.055 Uiso 1 1 calc R
C15 C 0.3557(10) 0.2006(9) 0.4817(6) 0.040(2) Uani 1 1 d .
C16 C 0.8146(12) 0.4912(11) 0.6184(7) 0.054(3) Uani 1 1 d .
H16A H 0.7309 0.5197 0.6314 0.081 Uiso 1 1 calc R
H16B H 0.8562 0.5608 0.5971 0.081 Uiso 1 1 calc R
H16C H 0.8806 0.4593 0.6669 0.081 Uiso 1 1 calc R
C17 C 1.0344(11) 0.3540(12) 0.5564(7) 0.059(3) Uani 1 1 d .
H17A H 1.0840 0.3027 0.5268 0.088 Uiso 1 1 calc R
H17B H 1.0665 0.3338 0.6135 0.088 Uiso 1 1 calc R
H17C H 1.0519 0.4421 0.5485 0.088 Uiso 1 1 calc R
N1 N 0.4564(7) 0.2016(7) 0.4433(4) 0.0349(16) Uani 1 1 d .
N2 N 0.6365(8) 0.1036(7) 0.3773(4) 0.0356(16) Uani 1 1 d .
N3 N 0.4538(9) -0.0526(7) 0.2697(5) 0.0403(18) Uani 1 1 d .
N4 N 0.2285(8) 0.0640(7) 0.3607(5) 0.0392(18) Uani 1 1 d .
O1 O 0.3512(7) 0.2615(8) 0.5442(4) 0.0510(17) Uani 1 1 d .
O2 O 0.8314(7) 0.0228(9) 0.3394(5) 0.061(2) Uani 1 1 d .
Pd01 Pd 0.43818(6) 0.07675(5) 0.35796(3) 0.0302(3) Uani 1 1 d .

loop_
_atom_site_aniso_label
_atom_site_aniso_U_11
_atom_site_aniso_U_22
_atom_site_aniso_U_33
_atom_site_aniso_U_23
_atom_site_aniso_U_13
_atom_site_aniso_U_12
C1 0.034(4) 0.037(4) 0.027(4) -0.005(3) 0.004(3) 0.005(3)
C2 0.047(5) 0.033(4) 0.029(4) 0.001(3) 0.010(4) 0.000(4)
C3 0.041(5) 0.039(4) 0.031(4) -0.003(4) 0.009(4) -0.006(4)
C4 0.037(5) 0.047(5) 0.034(4) -0.001(4) 0.008(4) -0.005(4)
C5 0.043(5) 0.043(5) 0.033(4) -0.002(4) 0.007(4) 0.000(4)
C6 0.040(4) 0.031(4) 0.024(4) 0.002(3) 0.002(3) 0.000(3)
C7 0.044(5) 0.041(5) 0.032(4) -0.006(4) 0.010(4) 0.001(4)
C8 0.054(6) 0.044(5) 0.035(5) 0.001(4) 0.011(5) -0.008(4)
C9 0.067(6) 0.050(5) 0.025(4) -0.010(4) 0.015(4) -0.011(5)
C10 0.050(5) 0.040(5) 0.042(5) -0.007(4) 0.013(4) -0.003(4)
C11 0.049(6) 0.051(6) 0.046(5) -0.004(5) 0.005(5) -0.016(5)
C12 0.035(5) 0.042(5) 0.050(6) -0.008(4) 0.017(4) -0.007(4)
C13 0.034(5) 0.051(5) 0.049(5) 0.005(4) 0.004(4) 0.012(4)
C14 0.049(5) 0.047(5) 0.040(5) -0.018(4) 0.009(4) 0.009(4)
C15 0.039(5) 0.045(5) 0.032(4) 0.005(4) 0.001(4) 0.002(4)
C16 0.056(6) 0.054(6) 0.047(6) -0.016(5) 0.006(5) -0.007(5)
C17 0.037(5) 0.078(8) 0.059(6) -0.012(6) 0.009(5) -0.008(5)
N1 0.025(3) 0.048(4) 0.031(3) 0.006(3) 0.008(3) -0.008(3)
N2 0.041(4) 0.037(4) 0.026(3) -0.016(3) 0.006(3) 0.002(3)
N3 0.053(5) 0.035(4) 0.026(3) -0.001(3) -0.001(3) -0.005(3)
N4 0.034(4) 0.041(4) 0.038(4) 0.004(3) 0.001(3) -0.001(3)
O1 0.049(4) 0.071(5) 0.036(3) -0.012(3) 0.018(3) -0.006(3)
O2 0.036(4) 0.083(6) 0.072(5) -0.024(5) 0.028(4) -0.005(4)
Pd01 0.0325(5) 0.0326(4) 0.0226(4) -0.0013(2) 0.0030(3) -0.0003(2)

loop_
_atom_type_symbol
_atom_type_description
_atom_type_scat_dispersion_real
_atom_type_scat_dispersion_imag
_atom_type_scat_source
C C 0.0181 0.0091 'International Tables Vol C Tables 4.2.6.8 and 6.1.1.4'
H H 0.0000 0.0000 'International Tables Vol C Tables 4.2.6.8 and 6.1.1.4'
N N 0.0311 0.0180 'International Tables Vol C Tables 4.2.6.8 and 6.1.1.4'
O O 0.0492 0.0322 'International Tables Vol C Tables 4.2.6.8 and 6.1.1.4'
Pd Pd 0.1215 3.9337 'International Tables Vol C Tables 4.2.6.8 and 6.1.1.4'

loop_
_geom_angle_atom_site_label_1
_geom_angle_atom_site_label_2
_geom_angle_atom_site_label_3
_geom_angle
C6 C1 C2 120.4(8)
C6 C1 N1 115.4(7)
C2 C1 N1 124.2(9)
C1 C2 C3 120.5(9)
C4 C3 C2 119.3(8)
C4 C3 C16 122.5(9)
C2 C3 C16 118.2(9)
C3 C4 C5 120.4(9)
C3 C4 C17 123.3(9)
C5 C4 C17 116.3(9)
C6 C5 C4 120.0(9)
C1 C6 N2 113.8(8)
C1 C6 C5 119.2(8)
N2 C6 C5 126.9(9)
O2 C7 N2 128.3(9)
O2 C7 C8 120.8(9)
N2 C7 C8 110.8(8)
N3 C8 C7 114.7(8)
N3 C10 C11 114.4(8)
C10 C11 C12 117.3(8)
N4 C12 C11 114.6(9)
N4 C14 C15 112.5(9)
O1 C15 N1 128.3(9)
O1 C15 C14 116.9(9)
N1 C15 C14 114.8(8)
C15 N1 C1 128.8(8)
C15 N1 Pd01 115.9(6)
C1 N1 Pd01 112.3(6)
C7 N2 C6 128.3(8)
C7 N2 Pd01 116.9(6)
C6 N2 Pd01 114.5(6)
C10 N3 C8 112.7(7)
C10 N3 C9 112.6(7)
C8 N3 C9 108.2(9)
C10 N3 Pd01 108.5(6)
C8 N3 Pd01 104.2(5)
C9 N3 Pd01 110.4(6)
C12 N4 C13 112.2(7)
C12 N4 C14 112.6(8)
C13 N4 C14 109.6(8)
C12 N4 Pd01 108.4(6)
C13 N4 Pd01 109.9(6)
C14 N4 Pd01 103.8(6)
N2 Pd01 N1 83.8(3)
N2 Pd01 N3 86.8(3)
N1 Pd01 N3 170.6(3)
N2 Pd01 N4 168.2(3)
N1 Pd01 N4 85.0(3)
N3 Pd01 N4 104.3(3)

loop_
_geom_bond_atom_site_label_1
_geom_bond_atom_site_label_2
_geom_bond_distance
C1 C6 1.389(13)
C1 C2 1.387(12)
C1 N1 1.422(11)
C2 C3 1.403(13)
C3 C4 1.371(14)
C3 C16 1.515(13)
C4 C5 1.409(13)
C4 C17 1.536(13)
C5 C6 1.396(13)
C6 N2 1.405(10)
C7 O2 1.210(12)
C7 N2 1.400(12)
C7 C8 1.559(13)
C8 N3 1.501(14)
C9 N3 1.496(12)
C10 N3 1.466(12)
C10 C11 1.533(15)
C11 C12 1.535(15)
C12 N4 1.489(11)
C13 N4 1.486(11)
C14 N4 1.505(13)
C14 C15 1.551(13)
C15 O1 1.255(12)
C15 N1 1.332(13)
N1 Pd01 1.932(8)
N2 Pd01 1.913(8)
N3 Pd01 2.066(8)
N4 Pd01 2.086(9)
